data_7208158
loop_
_publ_author_name
'Sha, Jing-Quan'
'Sun, Jing-Wen'
'Wang, Cheng'
'Li, Guang-Ming'
'Yan, Peng-Fei'
'Li, Meng-Ting'
'Liu, Ming-Yuan'

_publ_section_title
;
 Syntheses of POM-templated MOFs containing the isomeric pyridyltetrazole
;
_journal_issue 15
_journal_name_full CrystEngComm
_journal_page_first 5053
_journal_paper_doi 10.1039/c2ce00025c
_journal_volume 14
_journal_year 2012
_chemical_formula_moiety 'C60 H40 Ag14 Ge2 Mo24 N50 Na2 O81'
_chemical_formula_sum 'C60 H40 Ag14 Ge2 Mo24 N50 Na2 O81'
_chemical_formula_weight 6761.36
_chemical_name_systematic
;
?
;
_space_group_IT_number 2
_symmetry_cell_setting triclinic
_symmetry_space_group_name_Hall '-P 1'
_symmetry_space_group_name_H-M 'P -1'
_atom_sites_solution_hydrogens geom
_atom_sites_solution_primary direct
_atom_sites_solution_secondary difmap
_audit_creation_method SHELXL-97
_cell_angle_alpha 95.776(5)
_cell_angle_beta 105.206(5)
_cell_angle_gamma 104.265(5)
_cell_formula_units_Z 1
_cell_length_a 12.004(5)
_cell_length_b 13.943(5)
_cell_length_c 22.746(5)
_cell_measurement_temperature 293(2)
_cell_volume 3504(2)
_computing_cell_refinement 'Bruker XSCANS'
_computing_data_collection 'Bruker XSCANS'
_computing_data_reduction 'Bruker SHELXTL'
_computing_molecular_graphics 'Bruker SHELXTL'
_computing_publication_material 'Bruker SHELXTL'
_computing_structure_refinement 'SHELXL-97 (Sheldrick, 1997)'
_computing_structure_solution 'Bruker SHELXTL'
_diffrn_ambient_temperature 293(2)
_diffrn_measured_fraction_theta_full 0.977
_diffrn_measured_fraction_theta_max 0.977
_diffrn_measurement_device_type 'Bruker P4'
_diffrn_measurement_method '\w scans'
_diffrn_radiation_monochromator graphite
_diffrn_radiation_source 'fine-focus sealed tube'
_diffrn_radiation_type MoK\a
_diffrn_radiation_wavelength 0.71069
_diffrn_reflns_av_R_equivalents 0.0586
_diffrn_reflns_av_sigmaI/netI 0.1458
_diffrn_reflns_limit_h_max 14
_diffrn_reflns_limit_h_min -12
_diffrn_reflns_limit_k_max 8
_diffrn_reflns_limit_k_min -16
_diffrn_reflns_limit_l_max 27
_diffrn_reflns_limit_l_min -22
_diffrn_reflns_number 17391
_diffrn_reflns_theta_full 25.00
_diffrn_reflns_theta_max 25.00
_diffrn_reflns_theta_min 0.94
_exptl_absorpt_coefficient_mu 4.508
_exptl_absorpt_correction_T_max 0.637
_exptl_absorpt_correction_T_min 0.449
_exptl_absorpt_correction_type multi-scan
_exptl_absorpt_process_details adabs(Sheldrick,1996)
_exptl_crystal_colour yellow
_exptl_crystal_density_diffrn 3.204
_exptl_crystal_density_method 'not measured'
_exptl_crystal_F_000 3150
_exptl_crystal_size_max 0.2
_exptl_crystal_size_mid 0.15
_exptl_crystal_size_min 0.1
_refine_diff_density_max 3.085
_refine_diff_density_min -1.693
_refine_diff_density_rms 0.320
_refine_ls_extinction_method none
_refine_ls_goodness_of_fit_ref 1.006
_refine_ls_hydrogen_treatment constr
_refine_ls_matrix_type full
_refine_ls_number_parameters 1054
_refine_ls_number_reflns 12352
_refine_ls_number_restraints 156
_refine_ls_restrained_S_all 1.001
_refine_ls_R_factor_all 0.1517
_refine_ls_R_factor_gt 0.0660
_refine_ls_shift/su_max 0.001
_refine_ls_shift/su_mean 0.000
_refine_ls_structure_factor_coef Fsqd
_refine_ls_weighting_details 'calc w=1/[\s^2^(Fo^2^)+(0.1016P)^2^+6.1097P] where P=(Fo^2^+2Fc^2^)/3'
_refine_ls_weighting_scheme calc
_refine_ls_wR_factor_gt 0.1580
_refine_ls_wR_factor_ref 0.2140
_reflns_number_gt 6241
_reflns_number_total 12352
_reflns_threshold_expression >2sigma(I)
_cod_data_source_file c2ce00025c.txt
_cod_data_source_block 4
_cod_depositor_comments
;
The following automatic conversions were performed:

'_symmetry_cell_setting' value 'Triclinic' changed to 'triclinic'
according to /home/saulius/struct/CIF-dictionaries/cif_core.dic
dictionary named 'cif_core.dic' version 2.4.1 from 2010-06-29.

Automatic conversion script
Id: cif_fix_values 1891 2012-01-12 08:04:46Z andrius 
;
_cod_original_sg_symbol_H-M P-1
_cod_database_code 7208158

loop_
_symmetry_equiv_pos_as_xyz
'x, y, z'
'-x, -y, -z'

loop_
_atom_site_label
_atom_site_type_symbol
_atom_site_fract_x
_atom_site_fract_y
_atom_site_fract_z
_atom_site_U_iso_or_equiv
_atom_site_adp_type
_atom_site_occupancy
_atom_site_symmetry_multiplicity
_atom_site_calc_flag
_atom_site_refinement_flags
C1 C 0.7851(16) 0.3409(14) 0.7425(9) 0.023(4) Uani 1 1 d U
C2 C 0.6952(17) 0.2870(13) 0.6848(9) 0.023(4) Uani 1 1 d U
C3 C 0.7120(18) 0.2224(16) 0.6471(10) 0.035(6) Uani 1 1 d .
H3 H 0.7850 0.2071 0.6572 0.042 Uiso 1 1 calc R
C4 C 0.628(2) 0.1750(19) 0.5928(11) 0.054(7) Uani 1 1 d .
H4 H 0.6472 0.1289 0.5674 0.064 Uiso 1 1 calc R
C5 C 0.501(2) 0.2582(17) 0.6138(10) 0.036(6) Uani 1 1 d .
H5 H 0.4273 0.2718 0.6031 0.043 Uiso 1 1 calc R
C6 C 0.5841(16) 0.3073(15) 0.6690(10) 0.027(5) Uani 1 1 d .
H6 H 0.5667 0.3532 0.6953 0.032 Uiso 1 1 calc R
C7 C 1.0143(19) 0.3526(17) 0.5489(10) 0.039(6) Uani 1 1 d .
C8 C 1.100(2) 0.4525(17) 0.5547(12) 0.055(8) Uani 1 1 d .
C9 C 1.1730(18) 0.4635(17) 0.5126(11) 0.040(6) Uani 1 1 d .
H24 H 1.1629 0.4091 0.4825 0.047 Uiso 1 1 calc R
C10 C 1.252(2) 0.548(2) 0.5163(13) 0.062(8) Uani 1 1 d .
H21 H 1.3014 0.5549 0.4905 0.075 Uiso 1 1 calc R
C11 C 1.1154(19) 0.5330(16) 0.5933(12) 0.043(6) Uani 1 1 d .
H18 H 1.0659 0.5313 0.6187 0.052 Uiso 1 1 calc R
C12 C 1.201(2) 0.6192(16) 0.5977(13) 0.049(7) Uani 1 1 d .
H19 H 1.2152 0.6721 0.6296 0.059 Uiso 1 1 calc R
C13 C 1.3125(19) 0.3253(15) 0.7545(9) 0.033(5) Uani 1 1 d .
C14 C 1.2937(16) 0.2398(14) 0.7085(9) 0.025(5) Uani 1 1 d .
C15 C 1.2200(18) 0.2265(15) 0.6498(10) 0.032(5) Uani 1 1 d .
H8 H 1.1831 0.2753 0.6369 0.038 Uiso 1 1 calc R
C16 C 1.2011(19) 0.1387(15) 0.6096(10) 0.031(5) Uani 1 1 d .
H29 H 1.1532 0.1313 0.5690 0.038 Uiso 1 1 calc R
C17 C 1.359(2) 0.1653(15) 0.7232(11) 0.045(6) Uani 1 1 d .
H30 H 1.4238 0.1760 0.7586 0.054 Uiso 1 1 calc R
C18 C 1.317(2) 0.0807(17) 0.6816(11) 0.047(6) Uani 1 1 d .
H27 H 1.3418 0.0255 0.6935 0.057 Uiso 1 1 calc R
C19 C 1.2211(18) 0.5762(14) 1.0099(9) 0.025(4) Uani 1 1 d U
C20 C 1.1352(17) 0.6405(14) 1.0147(9) 0.021(4) Uani 1 1 d U
C21 C 1.165(2) 0.7237(16) 1.0537(10) 0.044(6) Uani 1 1 d .
H12 H 1.2412 0.7480 1.0822 0.053 Uiso 1 1 calc R
C22 C 1.078(2) 0.7762(19) 1.0516(12) 0.057(7) Uani 1 1 d U
H13 H 1.0977 0.8348 1.0803 0.068 Uiso 1 1 calc R
C23 C 0.9455(18) 0.6625(15) 0.9713(11) 0.033(5) Uani 1 1 d U
H9 H 0.8703 0.6398 0.9417 0.040 Uiso 1 1 calc R
C24 C 1.0229(17) 0.6056(14) 0.9700(9) 0.024(4) Uani 1 1 d U
H23 H 1.0020 0.5471 0.9411 0.028 Uiso 1 1 calc R
C25 C 1.424(2) 0.8242(16) 0.9970(14) 0.051(7) Uani 1 1 d .
C26 C 1.363(2) 0.9088(17) 1.0018(12) 0.043(6) Uani 1 1 d U
C27 C 1.398(2) 0.9785(17) 1.0530(12) 0.048(7) Uani 1 1 d .
H15 H 1.4561 0.9755 1.0882 0.058 Uiso 1 1 calc R
C28 C 1.342(2) 1.0572(19) 1.0516(15) 0.057(8) Uani 1 1 d .
H26 H 1.3645 1.1077 1.0860 0.069 Uiso 1 1 calc R
C29 C 1.279(3) 0.9168(19) 0.9503(15) 0.076(10) Uani 1 1 d .
H25 H 1.2540 0.8669 0.9154 0.091 Uiso 1 1 calc R
C30 C 1.232(2) 0.990(2) 0.9482(15) 0.067(9) Uani 1 1 d .
H28 H 1.1815 0.9967 0.9108 0.081 Uiso 1 1 calc R
N1 N 0.7576(14) 0.3804(12) 0.7933(8) 0.031(4) Uani 1 1 d U
N2 N 0.8663(14) 0.4280(12) 0.8360(7) 0.026(3) Uani 1 1 d U
N3 N 0.9519(13) 0.4170(12) 0.8104(8) 0.029(4) Uani 1 1 d U
N5 N 0.5228(15) 0.1896(13) 0.5737(7) 0.031(4) Uani 1 1 d .
N6 N 0.9741(15) 0.3144(13) 0.5938(8) 0.034(4) Uani 1 1 d .
N7 N 0.8995(15) 0.2235(13) 0.5661(8) 0.034(4) Uani 1 1 d .
N8 N 0.9029(16) 0.2071(12) 0.5089(8) 0.037(5) Uani 1 1 d .
N9 N 0.9778(16) 0.2865(12) 0.4957(8) 0.035(5) Uani 1 1 d .
N10 N 1.2611(18) 0.6308(16) 0.5615(12) 0.058(6) Uani 1 1 d .
N11 N 1.2226(13) 0.3685(11) 0.7572(7) 0.024(4) Uani 1 1 d .
N12 N 1.2660(15) 0.4386(12) 0.8073(9) 0.035(5) Uani 1 1 d .
N13 N 1.3790(15) 0.4405(12) 0.8339(8) 0.028(4) Uani 1 1 d U
N14 N 1.4101(14) 0.3691(12) 0.8024(8) 0.034(5) Uani 1 1 d .
N15 N 1.2447(16) 0.0681(13) 0.6246(8) 0.034(4) Uani 1 1 d .
N16 N 1.2174(14) 0.5186(11) 0.9609(7) 0.025(4) Uani 1 1 d U
N17 N 1.3020(15) 0.4785(12) 0.9785(8) 0.027(4) Uani 1 1 d U
N18 N 1.3614(15) 0.5099(12) 1.0343(8) 0.027(4) Uani 1 1 d .
N19 N 1.3118(14) 0.5773(12) 1.0594(7) 0.026(4) Uani 1 1 d .
N20 N 0.9661(15) 0.7457(12) 1.0100(8) 0.034(4) Uani 1 1 d .
N21 N 1.3992(16) 0.7518(15) 0.9484(10) 0.051(6) Uani 1 1 d .
N22 N 1.4706(19) 0.6973(14) 0.9694(11) 0.046(5) Uani 1 1 d U
N23 N 1.5397(19) 0.7339(15) 1.0258(11) 0.055(6) Uani 1 1 d .
N24 N 1.508(2) 0.8141(14) 1.0472(12) 0.060(6) Uani 1 1 d .
N25 N 1.2540(18) 1.0582(16) 0.9990(11) 0.058(6) Uani 1 1 d .
O1 O 1.6775(11) 0.8156(9) 0.6297(6) 0.026(3) Uani 1 1 d .
O2 O 1.8470(11) 0.7457(9) 0.7092(6) 0.023(3) Uani 1 1 d .
O1W O 1.878(3) 0.745(2) 1.1373(13) 0.043(8) Uani 0.50 1 d PU
O3 O 1.6262(10) 0.7369(9) 0.7339(6) 0.022(3) Uani 1 1 d .
O4 O 1.8344(12) 1.1085(9) 0.7448(6) 0.037(4) Uani 1 1 d .
O5 O 1.7838(11) 1.0341(9) 0.8423(6) 0.025(3) Uani 1 1 d .
O6 O 1.9967(11) 1.0450(9) 0.8229(6) 0.026(3) Uani 1 1 d .
O7 O 1.9616(13) 0.9897(11) 0.9312(6) 0.039(4) Uani 1 1 d .
O8 O 1.8013(10) 0.9255(9) 0.7518(5) 0.017(3) Uani 1 1 d .
O9 O 1.3423(13) 0.8064(11) 0.7542(8) 0.047(4) Uani 1 1 d .
O10 O 1.7647(11) 0.8356(10) 0.8545(6) 0.028(3) Uani 1 1 d .
O11 O 1.8571(12) 1.0018(9) 0.6487(6) 0.028(3) Uani 1 1 d .
O12 O 1.5735(12) 0.9194(10) 0.7706(6) 0.034(4) Uani 1 1 d .
O13 O 1.6299(12) 1.1305(10) 0.7748(6) 0.034(4) Uani 1 1 d .
O14 O 1.6127(12) 0.9894(10) 0.6742(6) 0.033(4) Uani 1 1 d .
O15 O 1.4123(12) 0.9371(10) 0.5695(7) 0.036(4) Uani 1 1 d .
O16 O 1.7140(12) 0.6280(10) 0.5909(6) 0.028(3) Uani 1 1 d .
O17 O 1.6664(12) 0.5566(10) 0.6866(6) 0.035(4) Uani 1 1 d .
O18 O 1.4188(13) 0.4579(10) 0.6632(7) 0.045(4) Uani 1 1 d .
O19 O 1.8477(14) 0.9653(10) 0.5260(7) 0.041(4) Uani 1 1 d .
O20 O 1.6778(12) 0.6659(11) 0.9004(7) 0.035(4) Uani 1 1 d .
O21 O 1.4507(12) 0.8149(9) 0.6590(6) 0.029(3) Uani 1 1 d .
O22 O 1.6367(12) 0.9423(10) 0.5590(6) 0.039(4) Uani 1 1 d .
O23 O 2.0622(13) 1.1428(10) 0.7313(7) 0.043(4) Uani 1 1 d .
O24 O 2.0622(12) 0.6881(11) 0.8577(7) 0.043(4) Uani 1 1 d .
O25 O 2.1391(12) 0.8310(9) 0.6531(7) 0.033(4) Uani 1 1 d .
O26 O 1.5303(11) 0.7468(10) 0.8185(6) 0.033(4) Uani 1 1 d .
O27 O 1.8183(12) 0.6747(10) 0.8166(6) 0.031(3) Uani 1 1 d .
O28 O 1.6889(12) 0.7777(9) 0.5201(6) 0.030(3) Uani 1 1 d .
O29 O 1.4765(12) 0.7631(10) 0.5465(6) 0.042(4) Uani 1 1 d .
O30 O 1.9754(12) 0.8505(10) 0.8334(7) 0.036(4) Uani 1 1 d .
O31 O 1.9120(12) 0.5948(9) 0.7404(6) 0.030(3) Uani 1 1 d .
O32 O 1.5737(11) 0.5750(9) 0.7761(6) 0.029(3) Uani 1 1 d .
O33 O 1.4056(11) 0.6462(9) 0.7059(7) 0.031(4) Uani 1 1 d .
O34 O 2.0740(12) 0.7717(10) 0.7547(6) 0.034(4) Uani 1 1 d .
O35 O 2.0205(12) 0.9371(10) 0.7201(7) 0.038(4) Uani 1 1 d .
O36 O 1.5118(11) 0.6186(9) 0.6105(6) 0.028(3) Uani 1 1 d .
O37 O 1.9003(12) 0.8378(10) 0.6092(6) 0.031(3) Uani 1 1 d .
O38 O 1.9535(12) 0.6650(9) 0.6406(6) 0.029(3) Uani 1 1 d .
O39 O 1.8062(13) 0.4661(10) 0.6277(7) 0.038(4) Uani 1 1 d .
O40 O 1.5153(13) 0.5982(10) 0.4872(7) 0.040(4) Uani 1 1 d .
Na1 Na 1.2905(9) 0.6981(8) 0.8432(4) 0.060(3) Uani 1 1 d .
Ge1 Ge 1.73910(18) 0.80577(14) 0.70606(9) 0.0193(5) Uani 1 1 d .
Mo1 Mo 1.95998(16) 1.03834(13) 0.73604(9) 0.0289(5) Uani 1 1 d .
Mo2 Mo 1.69521(16) 1.04089(13) 0.75912(9) 0.0284(4) Uani 1 1 d .
Mo3 Mo 1.88488(17) 0.94606(14) 0.85493(8) 0.0310(5) Uani 1 1 d .
Mo4 Mo 1.96677(17) 0.72222(14) 0.80043(9) 0.0328(5) Uani 1 1 d .
Mo5 Mo 2.00915(17) 0.79870(14) 0.67065(9) 0.0319(5) Uani 1 1 d .
Mo6 Mo 1.66818(17) 0.69145(14) 0.82828(9) 0.0343(5) Uani 1 1 d .
Mo7 Mo 1.47047(16) 0.79405(14) 0.74420(10) 0.0323(5) Uani 1 1 d .
Mo8 Mo 1.51979(17) 0.88614(14) 0.60316(9) 0.0322(5) Uani 1 1 d .
Mo9 Mo 1.78655(17) 0.91091(13) 0.57724(8) 0.0297(5) Uani 1 1 d .
Mo10 Mo 1.59390(17) 0.68184(13) 0.55161(9) 0.0308(5) Uani 1 1 d .
Mo11 Mo 1.50740(16) 0.57752(13) 0.68452(9) 0.0292(5) Uani 1 1 d .
Mo12 Mo 1.80508(17) 0.58029(13) 0.66271(9) 0.0295(5) Uani 1 1 d .
Ag1 Ag 1.48423(15) 0.56029(12) 0.91739(8) 0.0379(5) Uani 1 1 d .
Ag2 Ag 1.14518(16) 0.51469(16) 0.85412(9) 0.0520(6) Uani 1 1 d .
Ag3 Ag 1.02614(16) 0.34971(17) 0.69648(8) 0.0518(6) Uani 1 1 d .
Ag4 Ag 0.60206(15) 0.38128(14) 0.82580(9) 0.0441(5) Uani 1 1 d .
Ag5 Ag 0.81364(16) 0.07431(12) 0.44105(8) 0.0383(5) Uani 1 1 d .
Ag6 Ag 1.6834(2) 0.67059(17) 1.06598(11) 0.0707(7) Uani 1 1 d .
Ag7 Ag 0.84866(18) 0.83646(14) 1.00157(10) 0.0501(5) Uani 1 1 d .
N4 N 0.9015(13) 0.3661(11) 0.7541(7) 0.021(3) Uani 1 1 d U

loop_
_atom_site_aniso_label
_atom_site_aniso_U_11
_atom_site_aniso_U_22
_atom_site_aniso_U_33
_atom_site_aniso_U_23
_atom_site_aniso_U_13
_atom_site_aniso_U_12
C1 0.014(6) 0.024(7) 0.029(7) 0.006(6) 0.006(5) 0.003(6)
C2 0.028(8) 0.008(7) 0.031(8) 0.008(7) 0.005(7) 0.002(6)
C3 0.015(12) 0.036(13) 0.048(15) 0.016(12) 0.003(11) 0.002(10)
C4 0.043(16) 0.054(16) 0.029(14) 0.002(12) -0.018(12) -0.016(13)
C5 0.032(13) 0.061(16) 0.030(13) 0.025(12) 0.010(11) 0.032(12)
C6 0.016(11) 0.030(11) 0.039(13) 0.019(10) 0.016(10) 0.003(9)
C7 0.031(13) 0.047(14) 0.021(12) -0.011(11) -0.002(10) -0.006(11)
C8 0.042(16) 0.029(13) 0.062(18) 0.009(13) -0.015(13) -0.017(11)
C9 0.022(12) 0.048(15) 0.046(15) 0.002(12) 0.017(11) -0.001(11)
C10 0.026(15) 0.10(2) 0.055(18) 0.027(18) 0.019(13) -0.005(15)
C11 0.030(13) 0.035(14) 0.064(18) -0.013(13) 0.016(12) 0.015(11)
C12 0.035(15) 0.019(12) 0.08(2) -0.022(13) 0.000(14) 0.012(11)
C13 0.040(14) 0.031(12) 0.020(12) 0.015(10) 0.004(10) -0.002(10)
C14 0.012(11) 0.022(11) 0.033(13) -0.004(9) 0.000(9) -0.001(8)
C15 0.031(13) 0.026(11) 0.038(14) 0.006(10) 0.006(11) 0.011(10)
C16 0.038(13) 0.033(12) 0.030(13) -0.008(10) 0.020(11) 0.017(11)
C17 0.059(16) 0.021(11) 0.042(15) -0.018(11) 0.007(13) 0.007(11)
C18 0.046(15) 0.036(14) 0.049(17) -0.003(12) -0.003(13) 0.017(12)
C19 0.034(12) 0.029(11) 0.026(11) 0.015(9) 0.021(10) 0.019(9)
C20 0.020(8) 0.026(8) 0.027(8) 0.001(6) 0.020(7) 0.009(6)
C21 0.035(14) 0.041(14) 0.035(14) -0.020(11) -0.017(11) 0.013(11)
C22 0.061(11) 0.053(10) 0.057(11) -0.008(8) 0.014(8) 0.027(8)
C23 0.015(11) 0.027(11) 0.054(14) 0.016(11) 0.002(10) 0.005(8)
C24 0.024(8) 0.030(8) 0.020(8) -0.007(6) 0.013(7) 0.013(6)
C25 0.056(17) 0.024(13) 0.09(2) 0.021(14) 0.036(17) 0.025(12)
C26 0.043(9) 0.036(9) 0.056(10) 0.007(8) 0.015(8) 0.021(8)
C27 0.072(18) 0.048(15) 0.054(17) 0.015(13) 0.048(15) 0.037(14)
C28 0.050(17) 0.052(17) 0.10(2) 0.038(17) 0.053(18) 0.028(14)
C29 0.07(2) 0.039(16) 0.10(3) -0.026(16) 0.001(19) 0.022(16)
C30 0.041(17) 0.059(19) 0.10(3) -0.015(18) 0.022(16) 0.016(14)
N1 0.018(6) 0.035(9) 0.036(9) -0.001(7) 0.007(6) 0.002(7)
N2 0.028(8) 0.031(9) 0.022(7) 0.004(6) 0.016(6) 0.005(7)
N3 0.014(6) 0.036(9) 0.031(8) 0.002(7) 0.008(6) -0.001(7)
N5 0.028(11) 0.052(12) 0.015(9) 0.003(9) 0.003(8) 0.019(9)
N6 0.031(11) 0.031(10) 0.041(12) -0.010(9) 0.020(9) 0.006(8)
N7 0.036(11) 0.038(11) 0.028(11) -0.004(9) 0.014(9) 0.009(9)
N8 0.053(12) 0.026(10) 0.021(10) 0.004(8) 0.008(9) -0.004(9)
N9 0.054(12) 0.023(9) 0.020(10) -0.011(8) 0.011(9) 0.004(9)
N10 0.029(13) 0.054(15) 0.076(18) 0.013(14) -0.004(12) 0.004(11)
N11 0.018(9) 0.024(9) 0.029(10) -0.012(8) 0.009(8) 0.010(7)
N12 0.025(10) 0.020(9) 0.056(13) -0.004(9) 0.013(9) 0.006(8)
N13 0.032(8) 0.027(7) 0.029(8) -0.009(6) 0.010(6) 0.018(6)
N14 0.020(10) 0.024(9) 0.039(11) 0.008(8) -0.007(8) -0.014(8)
N15 0.039(12) 0.032(10) 0.032(11) 0.003(9) 0.008(9) 0.015(9)
N16 0.025(7) 0.022(7) 0.021(7) 0.004(6) -0.008(6) 0.008(6)
N17 0.034(8) 0.035(7) 0.023(8) 0.001(6) 0.016(6) 0.024(6)
N18 0.038(11) 0.027(9) 0.029(10) 0.007(8) 0.028(9) 0.014(8)
N19 0.030(10) 0.033(10) 0.024(10) 0.005(8) 0.016(8) 0.017(8)
N20 0.033(11) 0.020(9) 0.045(12) -0.002(9) 0.008(9) 0.009(8)
N21 0.032(12) 0.044(13) 0.076(17) -0.002(12) 0.018(11) 0.012(10)
N22 0.047(9) 0.037(8) 0.064(10) 0.001(7) 0.020(7) 0.028(7)
N23 0.053(14) 0.044(13) 0.088(19) 0.009(12) 0.042(14) 0.029(11)
N24 0.070(16) 0.028(11) 0.10(2) 0.021(12) 0.030(15) 0.028(11)
N25 0.043(14) 0.054(14) 0.071(17) -0.009(13) 0.009(12) 0.023(11)
O1 0.030(8) 0.012(6) 0.031(8) 0.012(6) 0.003(7) 0.003(6)
O2 0.019(7) 0.026(7) 0.020(7) 0.007(6) 0.008(6) -0.003(6)
O1W 0.051(11) 0.042(11) 0.027(10) 0.013(8) 0.008(8) -0.001(8)
O3 0.017(7) 0.022(7) 0.024(8) 0.007(6) 0.000(6) 0.006(6)
O4 0.037(9) 0.017(7) 0.037(9) 0.006(7) -0.003(7) -0.012(6)
O5 0.024(8) 0.028(7) 0.022(8) -0.008(6) 0.010(6) 0.009(6)
O6 0.023(8) 0.018(7) 0.033(8) -0.004(6) 0.007(6) 0.000(6)
O7 0.045(9) 0.049(9) 0.014(8) 0.001(7) 0.014(7) -0.005(8)
O8 0.016(7) 0.023(7) 0.018(7) 0.008(6) 0.006(6) 0.013(6)
O9 0.037(9) 0.045(10) 0.066(12) 0.023(9) 0.023(9) 0.012(8)
O10 0.025(8) 0.040(8) 0.022(8) 0.003(7) 0.005(6) 0.016(7)
O11 0.042(9) 0.018(7) 0.022(8) 0.001(6) 0.008(7) 0.007(6)
O12 0.042(9) 0.027(8) 0.032(9) 0.004(7) 0.013(7) 0.004(7)
O13 0.039(9) 0.035(8) 0.036(9) 0.006(7) 0.014(7) 0.022(7)
O14 0.040(9) 0.031(8) 0.025(8) 0.010(7) 0.009(7) 0.003(7)
O15 0.029(8) 0.042(9) 0.041(10) 0.020(8) 0.001(7) 0.021(7)
O16 0.040(9) 0.032(8) 0.028(8) 0.013(7) 0.026(7) 0.015(7)
O17 0.036(9) 0.030(8) 0.035(9) 0.003(7) 0.004(7) 0.008(7)
O18 0.046(10) 0.032(9) 0.049(10) 0.018(8) 0.010(8) -0.005(7)
O19 0.060(11) 0.035(9) 0.031(9) 0.016(7) 0.022(8) 0.008(8)
O20 0.039(9) 0.054(10) 0.039(9) 0.020(8) 0.030(8) 0.035(8)
O21 0.032(8) 0.031(8) 0.033(9) 0.005(7) 0.015(7) 0.019(7)
O22 0.037(9) 0.028(8) 0.033(9) 0.018(7) -0.003(7) -0.013(7)
O23 0.046(10) 0.027(8) 0.057(11) 0.010(8) 0.028(8) -0.001(7)
O24 0.030(9) 0.057(10) 0.044(10) 0.024(8) 0.006(8) 0.012(8)
O25 0.043(9) 0.023(7) 0.045(9) 0.003(7) 0.034(8) 0.010(7)
O26 0.019(8) 0.037(8) 0.038(9) 0.024(7) 0.003(7) -0.001(6)
O27 0.029(8) 0.031(8) 0.034(9) 0.014(7) 0.009(7) 0.009(7)
O28 0.035(8) 0.027(8) 0.019(8) 0.005(6) 0.003(6) 0.001(6)
O29 0.037(9) 0.038(9) 0.026(9) 0.016(7) -0.013(7) -0.012(7)
O30 0.032(9) 0.037(9) 0.041(10) 0.013(7) 0.012(7) 0.012(7)
O31 0.038(9) 0.024(7) 0.041(9) 0.009(7) 0.021(7) 0.021(7)
O32 0.019(8) 0.026(7) 0.041(9) 0.009(7) 0.010(7) 0.002(6)
O33 0.027(8) 0.020(7) 0.060(10) 0.008(7) 0.027(7) 0.016(6)
O34 0.039(9) 0.046(9) 0.030(9) 0.015(7) 0.025(7) 0.020(7)
O35 0.025(8) 0.031(8) 0.051(10) 0.003(8) 0.012(7) -0.002(7)
O36 0.014(7) 0.018(7) 0.050(10) 0.004(7) 0.010(7) 0.000(6)
O37 0.040(9) 0.028(8) 0.031(8) 0.016(7) 0.019(7) 0.006(7)
O38 0.032(8) 0.025(7) 0.035(9) 0.001(7) 0.018(7) 0.009(6)
O39 0.048(10) 0.035(8) 0.050(10) 0.008(8) 0.037(8) 0.023(7)
O40 0.058(10) 0.019(7) 0.039(9) 0.008(7) 0.015(8) 0.000(7)
Na1 0.062(7) 0.093(8) 0.043(6) 0.022(6) 0.033(5) 0.033(6)
Ge1 0.0210(11) 0.0172(10) 0.0187(11) 0.0057(9) 0.0058(9) 0.0029(8)
Mo1 0.0286(11) 0.0237(10) 0.0320(11) 0.0036(8) 0.0137(9) -0.0016(8)
Mo2 0.0313(11) 0.0222(9) 0.0319(11) 0.0027(8) 0.0098(9) 0.0082(8)
Mo3 0.0352(11) 0.0319(10) 0.0216(10) 0.0032(8) 0.0056(9) 0.0057(9)
Mo4 0.0303(11) 0.0398(11) 0.0302(11) 0.0134(9) 0.0068(9) 0.0126(9)
Mo5 0.0328(11) 0.0287(10) 0.0433(12) 0.0117(9) 0.0243(10) 0.0092(9)
Mo6 0.0320(11) 0.0397(11) 0.0328(12) 0.0200(10) 0.0107(9) 0.0064(9)
Mo7 0.0218(10) 0.0306(10) 0.0472(13) 0.0103(9) 0.0145(9) 0.0062(8)
Mo8 0.0348(12) 0.0314(10) 0.0293(11) 0.0047(9) 0.0033(9) 0.0142(9)
Mo9 0.0371(12) 0.0276(10) 0.0229(10) 0.0088(8) 0.0110(9) 0.0027(8)
Mo10 0.0395(12) 0.0205(9) 0.0282(11) 0.0024(8) 0.0056(9) 0.0066(8)
Mo11 0.0264(10) 0.0207(9) 0.0393(12) 0.0082(8) 0.0109(9) 0.0022(8)
Mo12 0.0352(11) 0.0211(9) 0.0372(12) 0.0054(8) 0.0169(9) 0.0100(8)
Ag1 0.0282(10) 0.0340(10) 0.0467(11) -0.0054(8) 0.0089(8) 0.0073(8)
Ag2 0.0306(11) 0.0832(15) 0.0372(11) -0.0137(11) 0.0078(9) 0.0194(10)
Ag3 0.0289(10) 0.0893(16) 0.0284(10) -0.0123(10) 0.0084(8) 0.0102(10)
Ag4 0.0249(10) 0.0564(12) 0.0489(12) -0.0062(10) 0.0146(9) 0.0104(9)
Ag5 0.0548(12) 0.0246(9) 0.0281(10) -0.0025(7) 0.0075(9) 0.0060(8)
Ag6 0.0936(18) 0.0671(15) 0.0642(16) 0.0067(12) 0.0204(14) 0.0510(14)
Ag7 0.0514(12) 0.0487(12) 0.0625(14) 0.0113(10) 0.0198(11) 0.0326(10)
N4 0.017(6) 0.028(7) 0.025(6) 0.003(5) 0.011(5) 0.014(5)

loop_
_atom_type_symbol
_atom_type_description
_atom_type_scat_dispersion_real
_atom_type_scat_dispersion_imag
_atom_type_scat_source
C C 0.0033 0.0016 'International Tables Vol C Tables 4.2.6.8 and 6.1.1.4'
H H 0.0000 0.0000 'International Tables Vol C Tables 4.2.6.8 and 6.1.1.4'
N N 0.0061 0.0033 'International Tables Vol C Tables 4.2.6.8 and 6.1.1.4'
O O 0.0106 0.0060 'International Tables Vol C Tables 4.2.6.8 and 6.1.1.4'
Na Na 0.0362 0.0249 'International Tables Vol C Tables 4.2.6.8 and 6.1.1.4'
Ge Ge 0.1547 1.8001 'International Tables Vol C Tables 4.2.6.8 and 6.1.1.4'
Mo Mo -1.6832 0.6857 'International Tables Vol C Tables 4.2.6.8 and 6.1.1.4'
Ag Ag -0.8971 1.1015 'International Tables Vol C Tables 4.2.6.8 and 6.1.1.4'

loop_
_geom_angle_atom_site_label_1
_geom_angle_atom_site_label_2
_geom_angle_atom_site_label_3
_geom_angle
_geom_angle_site_symmetry_1
_geom_angle_site_symmetry_3
N4 C1 N1 108.9(17) . .
N4 C1 C2 127.2(18) . .
N1 C1 C2 123.8(17) . .
C3 C2 C6 117(2) . .
C3 C2 C1 124(2) . .
C6 C2 C1 118.8(18) . .
C2 C3 C4 123(2) . .
N5 C4 C3 124(3) . .
C6 C5 N5 123(2) . .
C5 C6 C2 118(2) . .
N9 C7 N6 113.1(19) . .
N9 C7 C8 120(2) . .
N6 C7 C8 127(2) . .
C11 C8 C9 116(2) . .
C11 C8 C7 126(3) . .
C9 C8 C7 118(2) . .
C10 C9 C8 121(2) . .
C9 C10 N10 117(2) . .
C8 C11 C12 122(2) . .
N10 C12 C11 123(2) . .
N14 C13 N11 109.9(19) . .
N14 C13 C14 128(2) . .
N11 C13 C14 122.1(18) . .
C15 C14 C13 122.4(19) . .
C15 C14 C17 117.6(19) . .
C13 C14 C17 119.9(19) . .
C14 C15 C16 118(2) . .
N15 C16 C15 124(2) . .
C18 C17 C14 114(2) . .
N15 C18 C17 126(2) . .
N16 C19 N19 112.9(17) . .
N16 C19 C20 126.5(19) . .
N19 C19 C20 120.6(18) . .
C21 C20 C24 121.6(19) . .
C21 C20 C19 124.2(19) . .
C24 C20 C19 114.1(17) . .
C20 C21 C22 118(2) . .
N20 C22 C21 124(2) . .
N20 C23 C24 127(2) . .
C23 C24 C20 115.9(18) . .
N21 C25 N24 112(2) . .
N21 C25 C26 128(3) . .
N24 C25 C26 120(2) . .
C27 C26 C29 120(2) . .
C27 C26 C25 122(2) . .
C29 C26 C25 118(3) . .
C26 C27 C28 118(3) . .
N25 C28 C27 119(3) . .
C30 C29 C26 123(3) . .
C29 C30 N25 121(3) . .
N2 N1 C1 105.1(15) . .
N2 N1 Ag4 114.5(12) . .
C1 N1 Ag4 140.3(13) . .
N3 N2 N1 107.5(15) . .
N4 N3 N2 109.3(14) . .
N4 N3 Ag2 128.4(12) . .
N2 N3 Ag2 120.0(12) . .
C4 N5 C5 114(2) . .
N7 N6 C7 104.5(17) . .
N7 N6 Ag3 117.5(13) . .
C7 N6 Ag3 136.5(14) . .
N8 N7 N6 108.5(16) . .
N7 N8 N9 111.8(16) . .
N7 N8 Ag5 127.9(13) . .
N9 N8 Ag5 120.2(12) . .
C7 N9 N8 101.7(16) . .
C12 N10 C10 120(2) . .
N12 N11 C13 106.7(16) . .
N12 N11 Ag3 116.9(11) . .
C13 N11 Ag3 136.3(13) . .
N11 N12 N13 108.0(15) . .
N11 N12 Ag2 124.2(12) . .
N13 N12 Ag2 125.9(13) . .
N12 N13 N14 110.7(16) . .
N12 N13 Ag1 117.1(11) . .
N14 N13 Ag1 132.1(13) . .
C13 N14 N13 104.6(18) . .
C13 N14 Ag4 136.6(16) . 1_655
N13 N14 Ag4 116.2(12) . 1_655
C16 N15 C18 118(2) . .
C16 N15 Ag5 119.2(15) . 2_756
C18 N15 Ag5 122.7(15) . 2_756
N17 N16 C19 105.0(16) . .
N17 N16 Ag2 116.3(13) . .
C19 N16 Ag2 134.8(13) . .
N18 N17 N16 112.7(16) . .
N18 N17 Ag6 116.6(13) . 2_867
N16 N17 Ag6 127.3(13) . 2_867
N17 N18 N19 108.8(16) . .
N17 N18 Ag1 120.6(12) . 2_867
N19 N18 Ag1 130.3(13) . 2_867
C19 N19 N18 100.5(16) . .
C19 N19 Ag4 146.7(13) . 2_767
N18 N19 Ag4 111.0(12) . 2_767
C23 N20 C22 114.2(19) . .
C23 N20 Ag7 123.6(14) . .
C22 N20 Ag7 121.6(15) . .
N22 N21 C25 103(2) . .
N22 N21 Na1 113.5(16) . .
C25 N21 Na1 143.3(18) . .
N23 N22 N21 113(2) . .
N23 N22 Ag1 120.9(15) . .
N21 N22 Ag1 126.1(17) . .
N22 N23 N24 108(2) . .
N22 N23 Ag6 119.9(15) . .
N24 N23 Ag6 132(2) . .
N23 N24 C25 103(2) . .
C30 N25 C28 119(2) . .
C30 N25 Ag7 120.2(19) . 2_777
C28 N25 Ag7 120.8(18) . 2_777
Ge1 O1 Mo10 123.4(6) . .
Ge1 O1 Mo9 122.1(6) . .
Mo10 O1 Mo9 94.8(5) . .
Ge1 O1 Mo8 120.4(7) . .
Mo10 O1 Mo8 95.2(5) . .
Mo9 O1 Mo8 93.7(4) . .
Ge1 O2 Mo4 123.1(6) . .
Ge1 O2 Mo12 122.9(6) . .
Mo4 O2 Mo12 92.9(5) . .
Ge1 O2 Mo5 123.6(6) . .
Mo4 O2 Mo5 93.0(4) . .
Mo12 O2 Mo5 92.8(5) . .
Ge1 O3 Mo7 122.0(6) . .
Ge1 O3 Mo6 122.2(6) . .
Mo7 O3 Mo6 95.2(5) . .
Ge1 O3 Mo11 122.0(6) . .
Mo7 O3 Mo11 94.7(4) . .
Mo6 O3 Mo11 93.3(4) . .
Mo2 O4 Mo1 121.0(6) . .
Mo3 O5 Mo2 119.9(6) . .
Mo1 O6 Mo3 117.9(6) . .
Ge1 O8 Mo3 121.3(6) . .
Ge1 O8 Mo1 120.8(6) . .
Mo3 O8 Mo1 94.9(4) . .
Ge1 O8 Mo2 124.0(6) . .
Mo3 O8 Mo2 94.2(4) . .
Mo1 O8 Mo2 94.2(4) . .
Mo7 O9 Na1 108.7(7) . .
Mo3 O10 Mo6 154.4(7) . .
Mo9 O11 Mo1 150.2(7) . .
Mo7 O12 Mo2 152.4(8) . .
Mo2 O14 Mo8 155.5(7) . .
Mo10 O16 Mo12 153.2(7) . .
Mo12 O17 Mo11 152.2(8) . .
Mo9 O19 Ag5 143.1(8) . 1_665
Mo6 O20 Ag1 116.9(7) . .
Mo8 O21 Mo7 146.6(8) . .
Mo9 O22 Mo8 118.6(6) . .
Mo4 O24 Na1 115.6(7) . 1_655
Mo7 O26 Mo6 119.6(7) . .
Mo7 O26 Na1 93.1(5) . .
Mo6 O26 Na1 138.3(6) . .
Mo4 O27 Mo6 152.5(7) . .
Mo10 O28 Mo9 117.8(7) . .
Mo8 O29 Mo10 119.4(7) . .
Mo4 O30 Mo3 146.8(8) . .
Mo12 O31 Mo4 121.6(6) . .
Mo6 O32 Mo11 119.1(6) . .
Mo11 O33 Mo7 120.0(6) . .
Mo4 O34 Mo5 119.7(7) . .
Mo1 O35 Mo5 152.2(8) . .
Mo11 O36 Mo10 154.5(7) . .
Mo5 O37 Mo9 155.7(8) . .
Mo5 O38 Mo12 118.6(6) . .
N21 Na1 O9 121.9(7) . .
N21 Na1 Ag2 97.4(6) . .
O9 Na1 Ag2 140.5(5) . .
N21 Na1 O24 96.3(6) . 1_455
O9 Na1 O24 113.8(5) . 1_455
Ag2 Na1 O24 60.7(4) . 1_455
N21 Na1 O26 86.4(6) . .
O9 Na1 O26 56.0(4) . .
Ag2 Na1 O26 130.0(5) . .
O24 Na1 O26 168.6(6) 1_455 .
N21 Na1 Ag1 60.5(5) . .
O9 Na1 Ag1 121.5(4) . .
Ag2 Na1 Ag1 72.4(2) . .
O24 Na1 Ag1 124.3(4) 1_455 .
O26 Na1 Ag1 66.6(3) . .
N21 Na1 Mo7 111.5(6) . .
O9 Na1 Mo7 25.6(3) . .
Ag2 Na1 Mo7 138.3(4) . .
O24 Na1 Mo7 139.1(4) 1_455 .
O26 Na1 Mo7 31.5(3) . .
Ag1 Na1 Mo7 95.9(2) . .
O2 Ge1 O1 108.6(6) . .
O2 Ge1 O8 110.3(6) . .
O1 Ge1 O8 109.9(5) . .
O2 Ge1 O3 109.7(6) . .
O1 Ge1 O3 109.7(6) . .
O8 Ge1 O3 108.6(6) . .
O23 Mo1 O35 105.1(6) . .
O23 Mo1 O6 101.4(7) . .
O35 Mo1 O6 97.5(6) . .
O23 Mo1 O11 99.6(6) . .
O35 Mo1 O11 87.3(6) . .
O6 Mo1 O11 156.4(5) . .
O23 Mo1 O4 95.4(6) . .
O35 Mo1 O4 158.2(5) . .
O6 Mo1 O4 85.4(6) . .
O11 Mo1 O4 82.0(5) . .
O23 Mo1 O8 165.8(6) . .
O35 Mo1 O8 89.0(5) . .
O6 Mo1 O8 74.0(5) . .
O11 Mo1 O8 83.0(5) . .
O4 Mo1 O8 70.9(4) . .
O13 Mo2 O4 104.9(7) . .
O13 Mo2 O14 102.3(6) . .
O4 Mo2 O14 94.2(6) . .
O13 Mo2 O5 100.0(6) . .
O4 Mo2 O5 91.0(6) . .
O14 Mo2 O5 154.9(6) . .
O13 Mo2 O12 99.0(6) . .
O4 Mo2 O12 156.0(6) . .
O14 Mo2 O12 82.5(6) . .
O5 Mo2 O12 82.9(5) . .
O13 Mo2 O8 172.0(6) . .
O4 Mo2 O8 73.8(5) . .
O14 Mo2 O8 85.7(5) . .
O5 Mo2 O8 72.2(5) . .
O12 Mo2 O8 82.2(5) . .
O7 Mo3 O10 104.7(6) . .
O7 Mo3 O5 99.5(7) . .
O10 Mo3 O5 95.1(5) . .
O7 Mo3 O6 95.6(6) . .
O10 Mo3 O6 159.2(6) . .
O5 Mo3 O6 85.9(5) . .
O7 Mo3 O30 100.7(7) . .
O10 Mo3 O30 87.4(6) . .
O5 Mo3 O30 158.3(6) . .
O6 Mo3 O30 84.3(5) . .
O7 Mo3 O8 166.7(6) . .
O10 Mo3 O8 87.5(5) . .
O5 Mo3 O8 73.7(5) . .
O6 Mo3 O8 72.8(5) . .
O30 Mo3 O8 84.9(5) . .
O24 Mo4 O30 103.2(7) . .
O24 Mo4 O27 102.1(6) . .
O30 Mo4 O27 89.5(6) . .
O24 Mo4 O34 99.3(6) . .
O30 Mo4 O34 91.4(6) . .
O27 Mo4 O34 157.8(6) . .
O24 Mo4 O31 98.0(7) . .
O30 Mo4 O31 158.8(6) . .
O27 Mo4 O31 84.5(6) . .
O34 Mo4 O31 86.7(6) . .
O24 Mo4 O2 168.1(6) . .
O30 Mo4 O2 87.4(5) . .
O27 Mo4 O2 83.2(5) . .
O34 Mo4 O2 74.6(5) . .
O31 Mo4 O2 71.7(5) . .
O25 Mo5 O38 102.4(6) . .
O25 Mo5 O37 104.4(6) . .
O38 Mo5 O37 96.8(6) . .
O25 Mo5 O34 98.0(6) . .
O38 Mo5 O34 90.3(6) . .
O37 Mo5 O34 154.3(5) . .
O25 Mo5 O35 98.9(6) . .
O38 Mo5 O35 158.2(5) . .
O37 Mo5 O35 81.9(6) . .
O34 Mo5 O35 82.4(6) . .
O25 Mo5 O2 170.5(6) . .
O38 Mo5 O2 76.5(5) . .
O37 Mo5 O2 85.1(5) . .
O34 Mo5 O2 72.7(5) . .
O35 Mo5 O2 81.7(5) . .
O20 Mo6 O32 105.1(7) . .
O20 Mo6 O27 102.6(6) . .
O32 Mo6 O27 94.5(6) . .
O20 Mo6 O26 97.2(6) . .
O32 Mo6 O26 91.3(6) . .
O27 Mo6 O26 157.2(5) . .
O20 Mo6 O10 96.6(6) . .
O32 Mo6 O10 158.3(6) . .
O27 Mo6 O10 82.6(5) . .
O26 Mo6 O10 83.8(5) . .
O20 Mo6 O3 169.2(5) . .
O32 Mo6 O3 76.1(5) . .
O27 Mo6 O3 88.0(5) . .
O26 Mo6 O3 72.0(5) . .
O10 Mo6 O3 82.3(5) . .
O9 Mo7 O12 104.2(7) . .
O9 Mo7 O26 98.9(7) . .
O12 Mo7 O26 94.6(6) . .
O9 Mo7 O21 101.5(7) . .
O12 Mo7 O21 89.1(6) . .
O26 Mo7 O21 157.6(6) . .
O9 Mo7 O33 95.9(6) . .
O12 Mo7 O33 159.7(6) . .
O26 Mo7 O33 84.5(6) . .
O21 Mo7 O33 84.5(6) . .
O9 Mo7 O3 165.5(6) . .
O12 Mo7 O3 88.8(5) . .
O26 Mo7 O3 73.1(5) . .
O21 Mo7 O3 84.9(5) . .
O33 Mo7 O3 71.6(5) . .
O9 Mo7 Na1 45.8(5) . .
O12 Mo7 Na1 117.3(5) . .
O26 Mo7 Na1 55.5(4) . .
O21 Mo7 Na1 140.1(4) . .
O33 Mo7 Na1 78.7(4) . .
O3 Mo7 Na1 122.3(3) . .
O15 Mo8 O29 100.8(7) . .
O15 Mo8 O21 102.3(6) . .
O29 Mo8 O21 89.9(6) . .
O15 Mo8 O14 101.2(7) . .
O29 Mo8 O14 158.0(6) . .
O21 Mo8 O14 86.6(6) . .
O15 Mo8 O22 97.0(6) . .
O29 Mo8 O22 87.3(6) . .
O21 Mo8 O22 160.7(6) . .
O14 Mo8 O22 88.9(6) . .
O15 Mo8 O1 167.7(6) . .
O29 Mo8 O1 72.9(5) . .
O21 Mo8 O1 88.4(5) . .
O14 Mo8 O1 85.3(5) . .
O22 Mo8 O1 72.5(5) . .
O19 Mo9 O11 103.8(6) . .
O19 Mo9 O22 101.4(7) . .
O11 Mo9 O22 95.5(6) . .
O19 Mo9 O37 100.4(6) . .
O11 Mo9 O37 87.3(6) . .
O22 Mo9 O37 156.6(5) . .
O19 Mo9 O28 97.1(6) . .
O11 Mo9 O28 158.6(5) . .
O22 Mo9 O28 84.4(6) . .
O37 Mo9 O28 84.6(6) . .
O19 Mo9 O1 168.6(6) . .
O11 Mo9 O1 87.3(5) . .
O22 Mo9 O1 74.7(5) . .
O37 Mo9 O1 82.2(5) . .
O28 Mo9 O1 71.9(5) . .
O40 Mo10 O16 104.7(7) . .
O40 Mo10 O28 100.6(6) . .
O16 Mo10 O28 97.2(6) . .
O40 Mo10 O29 96.5(7) . .
O16 Mo10 O29 155.8(6) . .
O28 Mo10 O29 89.9(6) . .
O40 Mo10 O36 98.8(6) . .
O16 Mo10 O36 82.7(5) . .
O28 Mo10 O36 159.9(6) . .
O29 Mo10 O36 82.8(5) . .
O40 Mo10 O1 168.1(6) . .
O16 Mo10 O1 87.0(5) . .
O28 Mo10 O1 75.4(5) . .
O29 Mo10 O1 72.4(5) . .
O36 Mo10 O1 84.6(5) . .
O18 Mo11 O36 103.8(6) . .
O18 Mo11 O33 102.5(7) . .
O36 Mo11 O33 99.9(6) . .
O18 Mo11 O17 100.5(7) . .
O36 Mo11 O17 84.1(6) . .
O33 Mo11 O17 155.0(6) . .
O18 Mo11 O32 97.6(6) . .
O36 Mo11 O32 155.3(5) . .
O33 Mo11 O32 87.3(6) . .
O17 Mo11 O32 79.9(5) . .
O18 Mo11 O3 168.2(6) . .
O36 Mo11 O3 87.9(5) . .
O33 Mo11 O3 73.4(5) . .
O17 Mo11 O3 82.2(5) . .
O32 Mo11 O3 71.4(5) . .
O39 Mo12 O31 101.9(7) . .
O39 Mo12 O17 106.0(6) . .
O31 Mo12 O17 97.0(6) . .
O39 Mo12 O16 100.8(6) . .
O31 Mo12 O16 155.3(6) . .
O17 Mo12 O16 86.1(6) . .
O39 Mo12 O38 96.0(6) . .
O31 Mo12 O38 85.3(6) . .
O17 Mo12 O38 156.9(5) . .
O16 Mo12 O38 82.7(5) . .
O39 Mo12 O2 167.3(6) . .
O31 Mo12 O2 73.6(5) . .
O17 Mo12 O2 86.5(5) . .
O16 Mo12 O2 82.2(5) . .
O38 Mo12 O2 72.1(4) . .
N22 Ag1 N13 140.5(7) . .
N22 Ag1 N18 117.3(7) . 2_867
N13 Ag1 N18 101.3(6) . 2_867
N22 Ag1 O20 89.0(6) . .
N13 Ag1 O20 110.2(5) . .
N18 Ag1 O20 74.4(5) 2_867 .
N22 Ag1 Na1 59.7(6) . .
N13 Ag1 Na1 83.3(5) . .
N18 Ag1 Na1 170.8(4) 2_867 .
O20 Ag1 Na1 96.6(3) . .
N3 Ag2 N16 113.5(6) . .
N3 Ag2 N12 106.0(6) . .
N16 Ag2 N12 106.6(6) . .
N3 Ag2 Na1 137.8(5) . .
N16 Ag2 Na1 100.6(4) . .
N12 Ag2 Na1 86.1(4) . .
N6 Ag3 N4 126.0(6) . .
N6 Ag3 N11 121.3(6) . .
N4 Ag3 N11 112.6(6) . .
N14 Ag4 N1 147.8(7) 1_455 .
N14 Ag4 N19 108.2(6) 1_455 2_767
N1 Ag4 N19 103.8(6) . 2_767
N8 Ag5 N15 169.1(7) . 2_756
N8 Ag5 O19 90.2(6) . 1_445
N15 Ag5 O19 85.4(6) 2_756 1_445
N23 Ag6 N17 122.4(8) . 2_867
N23 Ag6 O1W 131.8(10) . .
N17 Ag6 O1W 103.1(9) 2_867 .
N23 Ag6 Ag7 84.8(5) . 1_655
N17 Ag6 Ag7 101.5(4) 2_867 1_655
O1W Ag6 Ag7 70.7(6) . 1_655
N20 Ag7 N25 173.3(8) . 2_777
N20 Ag7 Ag6 86.9(5) . 1_455
N25 Ag7 Ag6 95.6(6) 2_777 1_455
C1 N4 N3 109.2(15) . .
C1 N4 Ag3 133.9(13) . .
N3 N4 Ag3 116.7(11) . .

loop_
_geom_bond_atom_site_label_1
_geom_bond_atom_site_label_2
_geom_bond_distance
_geom_bond_site_symmetry_2
C1 N4 1.30(2) .
C1 N1 1.38(2) .
C1 C2 1.45(3) .
C2 C3 1.27(3) .
C2 C6 1.39(3) .
C3 C4 1.35(3) .
C4 N5 1.30(3) .
C5 C6 1.37(3) .
C5 N5 1.37(3) .
C7 N9 1.34(2) .
C7 N6 1.34(3) .
C7 C8 1.49(3) .
C8 C11 1.30(3) .
C8 C9 1.45(3) .
C9 C10 1.30(3) .
C10 N10 1.43(3) .
C11 C12 1.35(3) .
C12 N10 1.23(3) .
C13 N14 1.33(2) .
C13 N11 1.37(3) .
C13 C14 1.43(3) .
C14 C15 1.36(3) .
C14 C17 1.46(3) .
C15 C16 1.38(3) .
C16 N15 1.26(2) .
C17 C18 1.33(3) .
C18 N15 1.33(3) .
C19 N16 1.29(2) .
C19 N19 1.34(2) .
C19 C20 1.54(2) .
C20 C21 1.30(3) .
C20 C24 1.40(3) .
C21 C22 1.41(3) .
C22 N20 1.36(3) .
C23 N20 1.31(3) .
C23 C24 1.37(3) .
C25 N21 1.34(3) .
C25 N24 1.36(3) .
C25 C26 1.54(3) .
C26 C27 1.34(3) .
C26 C29 1.37(4) .
C27 C28 1.42(3) .
C28 N25 1.38(3) .
C29 C30 1.29(3) .
C30 N25 1.34(3) .
N1 N2 1.37(2) .
N1 Ag4 2.184(16) .
N2 N3 1.34(2) .
N3 N4 1.31(2) .
N3 Ag2 2.277(15) .
N6 N7 1.34(2) .
N6 Ag3 2.223(18) .
N7 N8 1.31(2) .
N8 N9 1.36(2) .
N8 Ag5 2.130(17) .
N11 N12 1.32(2) .
N11 Ag3 2.335(16) .
N12 N13 1.33(2) .
N12 Ag2 2.388(16) .
N13 N14 1.35(2) .
N13 Ag1 2.248(16) .
N14 Ag4 2.183(17) 1_655
N15 Ag5 2.198(17) 2_756
N16 N17 1.27(2) .
N16 Ag2 2.346(16) .
N17 N18 1.25(2) .
N17 Ag6 2.285(16) 2_867
N18 N19 1.38(2) .
N18 Ag1 2.375(17) 2_867
N19 Ag4 2.492(16) 2_767
N20 Ag7 2.100(16) .
N21 N22 1.31(2) .
N21 Na1 2.35(2) .
N22 N23 1.30(3) .
N22 Ag1 2.209(19) .
N23 N24 1.36(2) .
N23 Ag6 2.16(2) .
N25 Ag7 2.14(2) 2_777
O1 Ge1 1.735(13) .
O1 Mo10 2.262(13) .
O1 Mo9 2.277(12) .
O1 Mo8 2.313(13) .
O2 Ge1 1.698(13) .
O2 Mo4 2.298(12) .
O2 Mo12 2.312(12) .
O2 Mo5 2.329(11) .
O1W Ag6 2.38(3) .
O3 Ge1 1.757(12) .
O3 Mo7 2.261(12) .
O3 Mo6 2.266(12) .
O3 Mo11 2.309(12) .
O4 Mo2 1.833(13) .
O4 Mo1 2.028(15) .
O5 Mo3 1.919(12) .
O5 Mo2 1.936(13) .
O6 Mo1 1.895(13) .
O6 Mo3 2.009(12) .
O7 Mo3 1.704(13) .
O8 Ge1 1.748(12) .
O8 Mo3 2.253(12) .
O8 Mo1 2.287(11) .
O8 Mo2 2.304(11) .
O9 Mo7 1.660(14) .
O9 Na1 2.754(17) .
O10 Mo3 1.830(13) .
O10 Mo6 1.997(13) .
O11 Mo9 1.816(13) .
O11 Mo1 1.982(13) .
O12 Mo7 1.811(13) .
O12 Mo2 2.035(13) .
O13 Mo2 1.686(13) .
O14 Mo2 1.897(14) .
O14 Mo8 1.928(14) .
O15 Mo8 1.673(13) .
O16 Mo10 1.853(13) .
O16 Mo12 1.987(13) .
O17 Mo12 1.849(14) .
O17 Mo11 1.989(14) .
O18 Mo11 1.686(13) .
O19 Mo9 1.681(13) .
O19 Ag5 2.588(13) 1_665
O20 Mo6 1.694(13) .
O20 Ag1 2.573(13) .
O21 Mo8 1.920(13) .
O21 Mo7 1.951(13) .
O22 Mo9 1.906(15) .
O22 Mo8 1.987(14) .
O23 Mo1 1.691(13) .
O24 Mo4 1.687(14) .
O24 Na1 2.817(17) 1_655
O25 Mo5 1.677(12) .
O26 Mo7 1.905(13) .
O26 Mo6 1.963(14) .
O26 Na1 3.005(16) .
O27 Mo4 1.887(13) .
O27 Mo6 1.954(13) .
O28 Mo10 1.863(12) .
O28 Mo9 2.038(13) .
O29 Mo8 1.907(15) .
O29 Mo10 2.003(16) .
O30 Mo4 1.836(14) .
O30 Mo3 2.014(14) .
O31 Mo12 1.849(14) .
O31 Mo4 1.980(13) .
O32 Mo6 1.824(13) .
O32 Mo11 2.034(14) .
O33 Mo11 1.855(12) .
O33 Mo7 2.027(13) .
O34 Mo4 1.904(12) .
O34 Mo5 1.977(14) .
O35 Mo1 1.787(14) .
O35 Mo5 2.088(14) .
O36 Mo11 1.840(14) .
O36 Mo10 2.012(13) .
O37 Mo5 1.872(14) .
O37 Mo9 1.935(14) .
O38 Mo5 1.811(13) .
O38 Mo12 2.092(12) .
O39 Mo12 1.712(13) .
O40 Mo10 1.669(14) .
Na1 Ag2 2.792(11) .
Na1 O24 2.817(17) 1_455
Na1 Ag1 3.569(10) .
Na1 Mo7 3.643(9) .
Ag1 N18 2.375(17) 2_867
Ag3 N4 2.268(14) .
Ag4 N14 2.183(17) 1_455
Ag4 N19 2.492(17) 2_767
Ag5 N15 2.198(17) 2_756
Ag5 O19 2.588(13) 1_445
Ag6 N17 2.285(16) 2_867
Ag6 Ag7 3.373(3) 1_655
Ag7 N25 2.14(2) 2_777
Ag7 Ag6 3.373(3) 1_455
